data_7711210
loop_
_publ_author_name
'Sherbow, Tobias J.'
'Li, Keyan'
'Zakharov, Lev N.'
'Pluth, Michael D.'

_publ_section_title
;
 Synthesis and reactivity of a tris(carbene) zinc chloride complex
;
_journal_name_full 'Dalton Transactions'
_journal_paper_doi 10.1039/D2DT02809C
_journal_year 2022
_chemical_formula_sum 'C32 H49 B N6 O1.25 S4 Zn'
_chemical_formula_weight 742.19
_space_group_crystal_system orthorhombic
_space_group_IT_number 61
_space_group_name_Hall '-P 2ac 2ab'
_space_group_name_H-M_alt 'P b c a'
_atom_sites_solution_hydrogens geom
_audit_creation_method SHELXL-2014/7
_audit_update_record
;
2022-08-28 deposited with the CCDC.	2022-08-30 downloaded from the CCDC.
;
_cell_angle_alpha 90
_cell_angle_beta 90
_cell_angle_gamma 90
_cell_formula_units_Z 16
_cell_length_a 18.5324(14)
_cell_length_b 19.6563(15)
_cell_length_c 41.276(3)
_cell_measurement_reflns_used 1685
_cell_measurement_temperature 173(2)
_cell_measurement_theta_max 39.18
_cell_measurement_theta_min 3.20
_cell_volume 15036.0(19)
_computing_cell_refinement 'Bruker SAINT'
_computing_data_collection 'Bruker APEX2'
_computing_data_reduction 'Bruker SAINT'
_computing_molecular_graphics 'Bruker SHELXTL'
_computing_publication_material 'Bruker SHELXTL'
_computing_structure_refinement 'SHELXL-2014/7 (Sheldrick, 2014)'
_computing_structure_solution 'SHELXS-97 (Sheldrick 2008)'
_diffrn_ambient_temperature 173(2)
_diffrn_measured_fraction_theta_full 0.998
_diffrn_measured_fraction_theta_max 0.998
_diffrn_measurement_device_type 'Bruker Apex II CCD'
_diffrn_measurement_method '\w and \f scans'
_diffrn_radiation_type CuK\a
_diffrn_radiation_wavelength 1.54178
_diffrn_reflns_av_R_equivalents 0.1566
_diffrn_reflns_av_unetI/netI 0.1295
_diffrn_reflns_Laue_measured_fraction_full 0.998
_diffrn_reflns_Laue_measured_fraction_max 0.998
_diffrn_reflns_limit_h_max 18
_diffrn_reflns_limit_h_min -14
_diffrn_reflns_limit_k_max 18
_diffrn_reflns_limit_k_min -19
_diffrn_reflns_limit_l_max 38
_diffrn_reflns_limit_l_min -40
_diffrn_reflns_number 42179
_diffrn_reflns_point_group_measured_fraction_full 0.998
_diffrn_reflns_point_group_measured_fraction_max 0.998
_diffrn_reflns_theta_full 49.811
_diffrn_reflns_theta_max 49.811
_diffrn_reflns_theta_min 2.141
_diffrn_source 'Incoatec I\mS'
_exptl_absorpt_coefficient_mu 3.250
_exptl_absorpt_correction_T_max 0.7498
_exptl_absorpt_correction_T_min 0.6483
_exptl_absorpt_correction_type multi-scan
_exptl_absorpt_process_details SADABS
_exptl_crystal_colour 'light yellow'
_exptl_crystal_density_diffrn 1.311
_exptl_crystal_description cut-block
_exptl_crystal_F_000 6272
_exptl_crystal_size_max 0.020
_exptl_crystal_size_mid 0.010
_exptl_crystal_size_min 0.010
_platon_squeeze_details
;
Solvent THF molecule (C4H8O, 40 electron) is highly disordered 
aound an inversion center and was treated by SQUEEZE.
;
_refine_diff_density_max 0.592
_refine_diff_density_min -0.470
_refine_diff_density_rms 0.086
_refine_ls_extinction_method none
_refine_ls_goodness_of_fit_ref 1.023
_refine_ls_hydrogen_treatment constr
_refine_ls_matrix_type full
_refine_ls_number_parameters 740
_refine_ls_number_reflns 7645
_refine_ls_number_restraints 0
_refine_ls_restrained_S_all 1.023
_refine_ls_R_factor_all 0.1304
_refine_ls_R_factor_gt 0.0759
_refine_ls_shift/su_max 0.001
_refine_ls_shift/su_mean 0.000
_refine_ls_structure_factor_coef Fsqd
_refine_ls_weighting_details 'w=1/[\s^2^(Fo^2^)+(0.0998P)^2^+26.0928P] where P=(Fo^2^+2Fc^2^)/3'
_refine_ls_weighting_scheme calc
_refine_ls_wR_factor_gt 0.1827
_refine_ls_wR_factor_ref 0.2145
_reflns_Friedel_coverage 0.000
_reflns_number_gt 4642
_reflns_number_total 7645
_reflns_threshold_expression 'I > 2\s(I)'
_cod_data_source_file d2dt02809c2.cif
_cod_data_source_block cu_tjs49_0m_a_sq
_cod_original_cell_volume 15035.8(19)
_cod_database_code 7711210
_shelx_shelxl_version_number 2014/7
_shelx_space_group_comment
;
The symmetry employed for this shelxl refinement is uniquely defined
by the following loop, which should always be used as a source of
symmetry information in preference to the above space-group names.
They are only intended as comments.
;
_shelx_estimated_absorpt_t_min 0.938
_shelx_estimated_absorpt_t_max 0.968
_platon_squeeze_void_probe_radius 1.20

loop_
_space_group_symop_operation_xyz
'x, y, z'
'-x+1/2, -y, z+1/2'
'-x, y+1/2, -z+1/2'
'x+1/2, -y+1/2, -z'
'-x, -y, -z'
'x-1/2, y, -z-1/2'
'x, -y-1/2, z-1/2'
'-x-1/2, y-1/2, z'

loop_
_atom_site_label
_atom_site_type_symbol
_atom_site_fract_x
_atom_site_fract_y
_atom_site_fract_z
_atom_site_U_iso_or_equiv
_atom_site_adp_type
_atom_site_occupancy
_atom_site_site_symmetry_order
_atom_site_calc_flag
_atom_site_refinement_flags_posn
_atom_site_refinement_flags_adp
_atom_site_refinement_flags_occupancy
_atom_site_disorder_assembly
_atom_site_disorder_group
Zn1 Zn 0.64055(6) 0.46274(7) 0.70251(3) 0.0394(4) Uani 1 1 d . . . . .
S1 S 0.73057(15) 0.43404(17) 0.74087(8) 0.0718(9) Uani 1 1 d . . . . .
S2 S 0.76281(18) 0.34373(17) 0.72210(10) 0.0881(11) Uani 1 1 d . . . . .
S3 S 0.77594(17) 0.36496(18) 0.67429(10) 0.0914(12) Uani 1 1 d . . . . .
S4 S 0.67275(15) 0.39340(16) 0.65824(7) 0.0650(9) Uani 1 1 d . . . . .
B1 B 0.4978(5) 0.5502(6) 0.6800(2) 0.034(3) Uani 1 1 d . . . . .
N1 N 0.4845(4) 0.4970(4) 0.70657(16) 0.0289(18) Uani 1 1 d . . . . .
N2 N 0.4954(4) 0.4065(4) 0.73652(17) 0.0356(19) Uani 1 1 d . . . . .
N3 N 0.5691(4) 0.5925(4) 0.68545(16) 0.0325(19) Uani 1 1 d . . . . .
N4 N 0.6820(4) 0.6185(4) 0.68794(17) 0.039(2) Uani 1 1 d . . . . .
N5 N 0.5124(4) 0.5088(4) 0.64779(17) 0.0349(19) Uani 1 1 d . . . . .
N6 N 0.5489(4) 0.4860(4) 0.59855(19) 0.046(2) Uani 1 1 d . . . . .
C1 C 0.5327(5) 0.4467(5) 0.7158(2) 0.038(3) Uani 1 1 d . . . . .
C2 C 0.4195(5) 0.4853(5) 0.7216(2) 0.034(2) Uani 1 1 d . . . . .
H2A H 0.3771 0.5119 0.7190 0.040 Uiso 1 1 calc R U . . .
C3 C 0.4253(5) 0.4308(6) 0.7403(2) 0.040(3) Uani 1 1 d . . . . .
H3A H 0.3888 0.4119 0.7537 0.048 Uiso 1 1 calc R U . . .
C4 C 0.5253(5) 0.3452(5) 0.7533(2) 0.043(3) Uani 1 1 d . . . . .
C5 C 0.5678(5) 0.3033(6) 0.7299(2) 0.054(3) Uani 1 1 d . . . . .
H5A H 0.5873 0.2633 0.7410 0.082 Uiso 1 1 calc R U . . .
H5B H 0.5364 0.2887 0.7121 0.082 Uiso 1 1 calc R U . . .
H5C H 0.6076 0.3306 0.7212 0.082 Uiso 1 1 calc R U . . .
C6 C 0.5701(6) 0.3687(6) 0.7819(3) 0.068(3) Uani 1 1 d . . . . .
H6A H 0.5400 0.3958 0.7966 0.103 Uiso 1 1 calc R U . . .
H6B H 0.5889 0.3290 0.7936 0.103 Uiso 1 1 calc R U . . .
H6C H 0.6105 0.3965 0.7742 0.103 Uiso 1 1 calc R U . . .
C7 C 0.4620(6) 0.3018(6) 0.7653(3) 0.068(3) Uani 1 1 d . . . . .
H7A H 0.4332 0.3281 0.7808 0.102 Uiso 1 1 calc R U . . .
H7B H 0.4317 0.2887 0.7469 0.102 Uiso 1 1 calc R U . . .
H7C H 0.4806 0.2608 0.7760 0.102 Uiso 1 1 calc R U . . .
C8 C 0.6345(5) 0.5653(5) 0.6915(2) 0.034(2) Uani 1 1 d . . . . .
C9 C 0.5755(5) 0.6610(6) 0.6780(2) 0.045(3) Uani 1 1 d . . . . .
H9A H 0.5374 0.6911 0.6724 0.054 Uiso 1 1 calc R U . . .
C10 C 0.6442(6) 0.6763(6) 0.6800(2) 0.049(3) Uani 1 1 d . . . . .
H10A H 0.6645 0.7201 0.6765 0.058 Uiso 1 1 calc R U . . .
C11 C 0.7620(5) 0.6156(5) 0.6922(3) 0.047(3) Uani 1 1 d . . . . .
C12 C 0.7907(5) 0.5546(6) 0.6750(3) 0.063(3) Uani 1 1 d . . . . .
H12A H 0.8432 0.5525 0.6778 0.095 Uiso 1 1 calc R U . . .
H12B H 0.7688 0.5135 0.6841 0.095 Uiso 1 1 calc R U . . .
H12C H 0.7791 0.5579 0.6519 0.095 Uiso 1 1 calc R U . . .
C13 C 0.7779(5) 0.6141(7) 0.7280(3) 0.073(4) Uani 1 1 d . . . . .
H13A H 0.7580 0.6550 0.7382 0.110 Uiso 1 1 calc R U . . .
H13B H 0.7557 0.5736 0.7377 0.110 Uiso 1 1 calc R U . . .
H13C H 0.8302 0.6127 0.7314 0.110 Uiso 1 1 calc R U . . .
C14 C 0.7950(6) 0.6799(7) 0.6771(3) 0.080(4) Uani 1 1 d . . . . .
H14A H 0.7764 0.7202 0.6883 0.120 Uiso 1 1 calc R U . . .
H14B H 0.8477 0.6783 0.6793 0.120 Uiso 1 1 calc R U . . .
H14C H 0.7821 0.6822 0.6541 0.120 Uiso 1 1 calc R U . . .
C15 C 0.5545(5) 0.5298(5) 0.6229(2) 0.043(3) Uani 1 1 d . . . . .
C16 C 0.4816(5) 0.4494(5) 0.6378(2) 0.037(2) Uani 1 1 d . . . . .
H16A H 0.4502 0.4223 0.6506 0.044 Uiso 1 1 calc R U . . .
C17 C 0.5016(5) 0.4345(5) 0.6077(2) 0.042(3) Uani 1 1 d . . . . .
H17A H 0.4867 0.3966 0.5951 0.050 Uiso 1 1 calc R U . . .
C18 C 0.5845(7) 0.4924(8) 0.5663(3) 0.082(4) Uani 1 1 d . . . . .
C19 C 0.6468(6) 0.5408(7) 0.5691(3) 0.076(4) Uani 1 1 d . . . . .
H19A H 0.6705 0.5454 0.5480 0.114 Uiso 1 1 calc R U . . .
H19B H 0.6291 0.5854 0.5762 0.114 Uiso 1 1 calc R U . . .
H19C H 0.6814 0.5233 0.5850 0.114 Uiso 1 1 calc R U . . .
C20 C 0.5283(10) 0.5180(11) 0.5432(3) 0.163(10) Uani 1 1 d . . . . .
H20A H 0.5495 0.5230 0.5216 0.245 Uiso 1 1 calc R U . . .
H20B H 0.4882 0.4855 0.5423 0.245 Uiso 1 1 calc R U . . .
H20C H 0.5104 0.5622 0.5507 0.245 Uiso 1 1 calc R U . . .
C21 C 0.6107(11) 0.4209(9) 0.5578(5) 0.185(11) Uani 1 1 d . . . . .
H21A H 0.6348 0.4218 0.5367 0.277 Uiso 1 1 calc R U . . .
H21B H 0.6447 0.4053 0.5744 0.277 Uiso 1 1 calc R U . . .
H21C H 0.5693 0.3899 0.5569 0.277 Uiso 1 1 calc R U . . .
C22 C 0.4302(4) 0.6005(5) 0.6747(2) 0.033(2) Uani 1 1 d . . . . .
C23 C 0.4084(5) 0.6431(5) 0.6997(2) 0.039(3) Uani 1 1 d . . . . .
H23A H 0.4334 0.6412 0.7198 0.047 Uiso 1 1 calc R U . . .
C24 C 0.3509(5) 0.6888(5) 0.6964(3) 0.045(3) Uani 1 1 d . . . . .
H24A H 0.3373 0.7176 0.7138 0.053 Uiso 1 1 calc R U . . .
C25 C 0.3147(5) 0.6911(6) 0.6677(3) 0.052(3) Uani 1 1 d . . . . .
H25A H 0.2756 0.7220 0.6650 0.062 Uiso 1 1 calc R U . . .
C26 C 0.3339(5) 0.6498(7) 0.6427(3) 0.059(3) Uani 1 1 d . . . . .
H26A H 0.3082 0.6519 0.6228 0.071 Uiso 1 1 calc R U . . .
C27 C 0.3915(5) 0.6043(5) 0.6461(2) 0.036(2) Uani 1 1 d . . . . .
H27A H 0.4042 0.5755 0.6285 0.043 Uiso 1 1 calc R U . . .
Zn1' Zn 0.31833(7) 0.27325(7) 0.57621(3) 0.0437(4) Uani 1 1 d . . . . .
S1' S 0.22708(15) 0.32519(16) 0.54535(7) 0.0656(9) Uani 1 1 d . . . . .
S2' S 0.28781(17) 0.35379(17) 0.50623(7) 0.0734(10) Uani 1 1 d . . . . .
S3' S 0.37971(17) 0.39061(17) 0.52538(7) 0.0735(10) Uani 1 1 d . . . . .
S4' S 0.42485(14) 0.30858(15) 0.54895(6) 0.0515(7) Uani 1 1 d . . . . .
B1' B 0.4073(6) 0.1872(6) 0.6327(3) 0.042(3) Uani 1 1 d . . . . .
N1' N 0.3669(4) 0.1458(4) 0.60672(18) 0.037(2) Uani 1 1 d . . . . .
N2' N 0.3138(4) 0.1123(5) 0.56269(19) 0.048(2) Uani 1 1 d . . . . .
N3' N 0.3652(4) 0.2526(4) 0.64384(18) 0.041(2) Uani 1 1 d . . . . .
N4' N 0.3039(4) 0.3464(4) 0.64549(19) 0.038(2) Uani 1 1 d . . . . .
N5' N 0.4791(4) 0.2117(4) 0.61704(18) 0.038(2) Uani 1 1 d . . . . .
N6' N 0.5780(5) 0.2110(5) 0.5876(2) 0.051(2) Uani 1 1 d . . . . .
C1' C 0.3296(5) 0.1692(5) 0.5805(2) 0.040(3) Uani 1 1 d . . . . .
C2' C 0.3763(6) 0.0759(6) 0.6044(2) 0.056(3) Uani 1 1 d . . . . .
H2'A H 0.4015 0.0477 0.6192 0.068 Uiso 1 1 calc R U . . .
C3' C 0.3435(6) 0.0560(6) 0.5775(3) 0.053(3) Uani 1 1 d . . . . .
H3'A H 0.3408 0.0106 0.5697 0.063 Uiso 1 1 calc R U . . .
C4' C 0.2672(7) 0.1115(6) 0.5326(2) 0.059(3) Uani 1 1 d . . . . .
C5' C 0.2666(8) 0.0396(7) 0.5189(3) 0.090(4) Uani 1 1 d . . . . .
H5'A H 0.3160 0.0261 0.5133 0.136 Uiso 1 1 calc R U . . .
H5'B H 0.2472 0.0082 0.5351 0.136 Uiso 1 1 calc R U . . .
H5'C H 0.2364 0.0383 0.4994 0.136 Uiso 1 1 calc R U . . .
C6' C 0.3039(6) 0.1596(6) 0.5081(2) 0.066(3) Uani 1 1 d . . . . .
H6'A H 0.3524 0.1427 0.5032 0.100 Uiso 1 1 calc R U . . .
H6'B H 0.2753 0.1614 0.4882 0.100 Uiso 1 1 calc R U . . .
H6'C H 0.3073 0.2053 0.5175 0.100 Uiso 1 1 calc R U . . .
C7' C 0.1928(6) 0.1339(7) 0.5414(3) 0.082(4) Uani 1 1 d . . . . .
H7'A H 0.1622 0.1335 0.5220 0.123 Uiso 1 1 calc R U . . .
H7'B H 0.1727 0.1028 0.5576 0.123 Uiso 1 1 calc R U . . .
H7'C H 0.1946 0.1801 0.5503 0.123 Uiso 1 1 calc R U . . .
C8' C 0.3259(5) 0.2964(6) 0.6244(2) 0.044(3) Uani 1 1 d . . . . .
C9' C 0.3664(5) 0.2770(6) 0.6756(2) 0.045(3) Uani 1 1 d . . . . .
H9'A H 0.3905 0.2567 0.6934 0.054 Uiso 1 1 calc R U . . .
C10' C 0.3273(5) 0.3341(6) 0.6763(2) 0.044(3) Uani 1 1 d . . . . .
H10B H 0.3176 0.3613 0.6948 0.053 Uiso 1 1 calc R U . . .
C11' C 0.2570(5) 0.4064(5) 0.6360(2) 0.048(3) Uani 1 1 d . . . . .
C12' C 0.2931(6) 0.4417(6) 0.6077(2) 0.059(3) Uani 1 1 d . . . . .
H12D H 0.2966 0.4101 0.5894 0.088 Uiso 1 1 calc R U . . .
H12E H 0.2644 0.4814 0.6013 0.088 Uiso 1 1 calc R U . . .
H12F H 0.3416 0.4565 0.6141 0.088 Uiso 1 1 calc R U . . .
C13' C 0.1826(5) 0.3771(6) 0.6274(3) 0.063(3) Uani 1 1 d . . . . .
H13D H 0.1873 0.3463 0.6088 0.094 Uiso 1 1 calc R U . . .
H13E H 0.1634 0.3519 0.6459 0.094 Uiso 1 1 calc R U . . .
H13F H 0.1496 0.4143 0.6218 0.094 Uiso 1 1 calc R U . . .
C14' C 0.2509(6) 0.4537(6) 0.6644(2) 0.067(3) Uani 1 1 d . . . . .
H14D H 0.2274 0.4300 0.6825 0.101 Uiso 1 1 calc R U . . .
H14E H 0.2992 0.4685 0.6711 0.101 Uiso 1 1 calc R U . . .
H14F H 0.2220 0.4934 0.6583 0.101 Uiso 1 1 calc R U . . .
C15' C 0.5117(5) 0.1830(5) 0.5908(2) 0.047(3) Uani 1 1 d . . . . .
C16' C 0.5869(5) 0.2597(6) 0.6109(3) 0.057(3) Uani 1 1 d . . . . .
H16B H 0.6284 0.2873 0.6140 0.069 Uiso 1 1 calc R U . . .
C17' C 0.5259(5) 0.2614(5) 0.6287(2) 0.042(3) Uani 1 1 d . . . . .
H17B H 0.5164 0.2915 0.6462 0.051 Uiso 1 1 calc R U . . .
C18' C 0.6326(6) 0.1943(6) 0.5620(3) 0.066(3) Uani 1 1 d . . . . .
C19' C 0.6454(13) 0.2548(12) 0.5411(6) 0.064(6) Uiso 0.5 1 d . . P A 1
H19D H 0.5992 0.2713 0.5326 0.097 Uiso 0.5 1 calc R U P A 1
H19E H 0.6684 0.2907 0.5539 0.097 Uiso 0.5 1 calc R U P A 1
H19F H 0.6769 0.2421 0.5231 0.097 Uiso 0.5 1 calc R U P A 1
C20' C 0.6943(13) 0.1634(14) 0.5765(6) 0.071(7) Uiso 0.5 1 d . . P A 1
H20D H 0.6791 0.1244 0.5896 0.107 Uiso 0.5 1 calc R U P A 1
H20E H 0.7274 0.1480 0.5595 0.107 Uiso 0.5 1 calc R U P A 1
H20F H 0.7189 0.1967 0.5904 0.107 Uiso 0.5 1 calc R U P A 1
C21' C 0.5914(13) 0.1400(14) 0.5370(6) 0.083(8) Uiso 0.5 1 d . . P A 1
H21D H 0.5492 0.1622 0.5274 0.125 Uiso 0.5 1 calc R U P A 1
H21E H 0.6250 0.1264 0.5199 0.125 Uiso 0.5 1 calc R U P A 1
H21F H 0.5760 0.0998 0.5492 0.125 Uiso 0.5 1 calc R U P A 1
C19A C 0.6068(14) 0.2167(15) 0.5332(6) 0.075(7) Uiso 0.5 1 d . . P A 2
H19G H 0.6416 0.2063 0.5161 0.113 Uiso 0.5 1 calc R U P A 2
H19H H 0.5609 0.1941 0.5285 0.113 Uiso 0.5 1 calc R U P A 2
H19I H 0.5992 0.2660 0.5342 0.113 Uiso 0.5 1 calc R U P A 2
C20A C 0.7067(13) 0.2358(14) 0.5710(6) 0.084(8) Uiso 0.5 1 d . . P A 2
H20G H 0.7254 0.2197 0.5918 0.126 Uiso 0.5 1 calc R U P A 2
H20H H 0.7428 0.2280 0.5541 0.126 Uiso 0.5 1 calc R U P A 2
H20I H 0.6961 0.2846 0.5724 0.126 Uiso 0.5 1 calc R U P A 2
C21A C 0.6525(14) 0.1205(15) 0.5670(6) 0.087(8) Uiso 0.5 1 d . . P A 2
H21G H 0.6700 0.1140 0.5892 0.131 Uiso 0.5 1 calc R U P A 2
H21H H 0.6100 0.0919 0.5634 0.131 Uiso 0.5 1 calc R U P A 2
H21I H 0.6906 0.1078 0.5517 0.131 Uiso 0.5 1 calc R U P A 2
C22' C 0.4236(5) 0.1411(5) 0.6643(2) 0.036(2) Uani 1 1 d . . . . .
C23' C 0.3675(5) 0.1119(5) 0.6814(3) 0.051(3) Uani 1 1 d . . . . .
H23B H 0.3195 0.1188 0.6740 0.061 Uiso 1 1 calc R U . . .
C24' C 0.3785(6) 0.0737(6) 0.7082(3) 0.053(3) Uani 1 1 d . . . . .
H24B H 0.3382 0.0540 0.7190 0.064 Uiso 1 1 calc R U . . .
C25' C 0.4449(7) 0.0631(6) 0.7199(3) 0.065(3) Uani 1 1 d . . . . .
H25B H 0.4519 0.0374 0.7392 0.078 Uiso 1 1 calc R U . . .
C26' C 0.5017(6) 0.0897(7) 0.7038(3) 0.075(4) Uani 1 1 d . . . . .
H26B H 0.5491 0.0818 0.7117 0.090 Uiso 1 1 calc R U . . .
C27' C 0.4921(6) 0.1284(6) 0.6759(3) 0.062(3) Uani 1 1 d . . . . .
H27B H 0.5329 0.1461 0.6648 0.074 Uiso 1 1 calc R U . . .
O1S O 0.5498(8) 0.6881(8) 0.5865(4) 0.175(5) Uiso 1 1 d . . . . .
C2S C 0.5369(16) 0.7553(15) 0.5398(7) 0.215(11) Uiso 1 1 d . . . . .
H2SA H 0.5373 0.8057 0.5405 0.258 Uiso 1 1 calc R U . . .
H2SB H 0.5492 0.7408 0.5175 0.258 Uiso 1 1 calc R U . . .
C4S C 0.4795(17) 0.7189(16) 0.5856(7) 0.241(13) Uiso 1 1 d . . . . .
H4SA H 0.4774 0.7613 0.5985 0.289 Uiso 1 1 calc R U . . .
H4SB H 0.4413 0.6872 0.5930 0.289 Uiso 1 1 calc R U . . .
O2S O 0.5644(16) -0.0053(16) 0.6082(7) 0.329(12) Uiso 1 1 d . . . . .
C1S C 0.5876(15) 0.7292(15) 0.5618(7) 0.213(11) Uiso 1 1 d . . . . .
H1SA H 0.6139 0.7670 0.5723 0.256 Uiso 1 1 calc R U . . .
H1SB H 0.6231 0.7005 0.5501 0.256 Uiso 1 1 calc R U . . .
C5S C 0.5449(18) -0.0441(19) 0.6402(9) 0.272(15) Uiso 1 1 d . . . . .
H5SA H 0.5832 -0.0409 0.6568 0.326 Uiso 1 1 calc R U . . .
H5SB H 0.4980 -0.0297 0.6494 0.326 Uiso 1 1 calc R U . . .
C3S C 0.475(2) 0.733(2) 0.5474(9) 0.294(17) Uiso 1 1 d . . . . .
H3SA H 0.4640 0.6911 0.5354 0.353 Uiso 1 1 calc R U . . .
H3SB H 0.4377 0.7677 0.5425 0.353 Uiso 1 1 calc R U . . .
C6S C 0.542(2) -0.112(2) 0.6248(11) 0.34(2) Uiso 1 1 d . . . . .
H6SA H 0.4989 -0.1168 0.6106 0.413 Uiso 1 1 calc R U . . .
H6SB H 0.5426 -0.1491 0.6409 0.413 Uiso 1 1 calc R U . . .
C8S C 0.636(2) -0.035(2) 0.5955(11) 0.34(2) Uiso 1 1 d . . . . .
H8SA H 0.6430 -0.0277 0.5719 0.405 Uiso 1 1 calc R U . . .
H8SB H 0.6788 -0.0176 0.6075 0.405 Uiso 1 1 calc R U . . .
C7S C 0.620(2) -0.106(2) 0.6034(11) 0.34(2) Uiso 1 1 d . . . . .
H7SA H 0.6600 -0.1255 0.6163 0.406 Uiso 1 1 calc R U . . .
H7SB H 0.6156 -0.1327 0.5831 0.406 Uiso 1 1 calc R U . . .

loop_
_atom_site_aniso_label
_atom_site_aniso_U_11
_atom_site_aniso_U_22
_atom_site_aniso_U_33
_atom_site_aniso_U_23
_atom_site_aniso_U_13
_atom_site_aniso_U_12
Zn1 0.0286(7) 0.0410(8) 0.0487(8) -0.0030(7) -0.0035(6) 0.0030(6)
S1 0.0582(19) 0.070(2) 0.087(2) 0.0027(18) -0.0223(16) 0.0060(17)
S2 0.069(2) 0.061(2) 0.134(3) -0.006(2) -0.029(2) 0.0084(18)
S3 0.061(2) 0.062(2) 0.151(3) -0.028(2) 0.021(2) 0.0110(18)
S4 0.0572(18) 0.066(2) 0.072(2) -0.0236(16) 0.0108(15) -0.0031(16)
B1 0.026(6) 0.049(8) 0.028(6) -0.006(6) -0.004(5) 0.002(6)
N1 0.027(4) 0.031(5) 0.030(4) -0.003(4) -0.002(4) -0.001(4)
N2 0.031(5) 0.035(5) 0.040(5) 0.009(4) 0.002(4) 0.004(4)
N3 0.023(5) 0.034(6) 0.040(5) -0.002(4) 0.000(3) 0.008(4)
N4 0.026(5) 0.043(6) 0.048(5) -0.011(4) 0.001(4) 0.001(5)
N5 0.027(4) 0.034(5) 0.043(5) 0.004(4) 0.000(4) -0.013(4)
N6 0.054(5) 0.047(6) 0.037(5) -0.005(5) 0.004(4) -0.013(5)
C1 0.035(6) 0.042(7) 0.036(6) -0.012(5) -0.013(5) 0.011(6)
C2 0.019(6) 0.040(7) 0.042(6) 0.000(5) -0.007(5) -0.008(5)
C3 0.029(6) 0.051(8) 0.039(6) -0.010(6) -0.002(5) -0.004(5)
C4 0.042(6) 0.044(7) 0.043(6) 0.011(6) 0.002(5) 0.004(6)
C5 0.052(7) 0.049(8) 0.062(7) 0.006(6) -0.008(6) 0.004(6)
C6 0.090(9) 0.061(8) 0.054(7) 0.000(6) -0.022(7) 0.018(7)
C7 0.071(8) 0.068(9) 0.066(8) 0.027(7) 0.012(6) 0.002(7)
C8 0.025(6) 0.040(7) 0.036(6) -0.009(5) 0.004(4) -0.002(6)
C9 0.035(7) 0.040(8) 0.060(7) -0.007(6) -0.005(5) 0.003(6)
C10 0.034(7) 0.036(7) 0.076(8) -0.012(6) -0.003(5) -0.011(6)
C11 0.030(6) 0.039(7) 0.071(8) -0.006(6) 0.003(5) -0.007(5)
C12 0.032(6) 0.052(8) 0.106(9) -0.026(7) 0.007(6) 0.003(6)
C13 0.034(6) 0.109(11) 0.077(9) -0.028(8) -0.012(6) -0.001(7)
C14 0.037(7) 0.085(11) 0.119(11) 0.008(8) 0.014(7) 0.002(7)
C15 0.040(6) 0.053(8) 0.035(6) 0.004(6) 0.000(5) 0.001(5)
C16 0.033(6) 0.035(7) 0.042(7) 0.001(5) 0.001(5) -0.015(5)
C17 0.051(6) 0.031(7) 0.043(7) -0.006(5) -0.006(5) -0.015(6)
C18 0.102(10) 0.102(12) 0.040(8) -0.010(7) 0.029(7) -0.043(9)
C19 0.073(8) 0.095(10) 0.060(8) -0.008(7) 0.039(6) -0.017(8)
C20 0.211(19) 0.26(2) 0.022(7) 0.028(11) -0.020(10) -0.154(18)
C21 0.26(2) 0.124(16) 0.171(17) -0.097(14) 0.180(18) -0.098(16)
C22 0.027(5) 0.033(6) 0.039(6) -0.001(5) 0.005(5) -0.009(5)
C23 0.026(6) 0.049(7) 0.042(6) 0.012(6) -0.004(5) 0.000(5)
C24 0.035(6) 0.047(7) 0.051(7) -0.008(5) 0.007(5) -0.003(6)
C25 0.038(6) 0.052(8) 0.066(8) 0.005(7) 0.009(6) 0.004(6)
C26 0.027(6) 0.085(10) 0.066(8) 0.025(7) -0.006(5) 0.003(6)
C27 0.028(5) 0.047(7) 0.033(6) -0.002(5) -0.001(5) 0.000(5)
Zn1' 0.0464(8) 0.0468(9) 0.0377(8) 0.0041(6) -0.0072(6) -0.0049(7)
S1' 0.0592(19) 0.077(2) 0.0609(19) 0.0091(17) -0.0145(15) -0.0014(17)
S2' 0.091(2) 0.076(2) 0.0533(18) 0.0167(17) -0.0114(16) -0.0014(19)
S3' 0.089(2) 0.068(2) 0.063(2) 0.0118(16) -0.0051(17) -0.0143(19)
S4' 0.0555(17) 0.0561(19) 0.0430(15) 0.0001(14) 0.0006(13) -0.0087(15)
B1' 0.028(7) 0.057(9) 0.041(7) -0.007(6) 0.002(5) -0.002(6)
N1' 0.043(5) 0.027(6) 0.043(5) 0.001(4) -0.006(4) -0.004(4)
N2' 0.060(6) 0.043(6) 0.039(5) 0.004(5) -0.014(4) -0.016(5)
N3' 0.034(5) 0.046(6) 0.042(5) 0.009(4) -0.002(4) -0.005(4)
N4' 0.034(5) 0.048(6) 0.033(5) -0.004(4) 0.001(4) -0.007(4)
N5' 0.042(5) 0.034(5) 0.037(5) -0.001(4) 0.002(4) 0.001(4)
N6' 0.054(6) 0.048(6) 0.051(6) -0.007(5) 0.017(5) 0.007(5)
C1' 0.032(6) 0.045(7) 0.044(6) 0.005(6) -0.008(5) -0.005(5)
C2' 0.065(8) 0.067(10) 0.038(7) -0.005(6) -0.014(6) -0.005(7)
C3' 0.073(8) 0.035(7) 0.050(7) 0.004(6) -0.002(6) 0.002(6)
C4' 0.090(9) 0.050(8) 0.037(7) -0.002(6) -0.022(6) -0.024(7)
C5' 0.129(12) 0.076(10) 0.066(8) -0.002(7) -0.034(8) -0.037(9)
C6' 0.094(9) 0.068(9) 0.038(6) -0.004(6) -0.017(6) -0.005(7)
C7' 0.064(9) 0.113(12) 0.071(9) 0.002(8) -0.031(7) -0.012(8)
C8' 0.032(6) 0.048(7) 0.054(7) 0.011(6) -0.004(5) -0.002(5)
C9' 0.055(7) 0.058(8) 0.021(6) 0.001(5) -0.005(5) 0.000(6)
C10' 0.049(6) 0.052(8) 0.032(7) -0.011(5) 0.002(5) -0.002(6)
C11' 0.034(6) 0.047(7) 0.061(7) -0.004(6) 0.006(5) 0.010(6)
C12' 0.063(7) 0.055(8) 0.058(7) 0.010(6) -0.006(6) 0.006(6)
C13' 0.046(7) 0.064(8) 0.077(8) 0.013(6) 0.009(6) 0.009(6)
C14' 0.075(8) 0.075(9) 0.051(7) -0.010(7) 0.004(6) 0.021(7)
C15' 0.034(6) 0.055(8) 0.051(7) 0.013(6) 0.007(5) 0.005(6)
C16' 0.029(7) 0.069(9) 0.074(8) 0.014(7) 0.008(6) -0.003(6)
C17' 0.052(7) 0.028(6) 0.046(6) 0.004(5) -0.004(6) -0.008(6)
C18' 0.064(8) 0.070(9) 0.065(8) 0.007(7) 0.024(7) 0.014(7)
C22' 0.042(6) 0.034(6) 0.032(6) -0.002(5) -0.001(5) -0.001(5)
C23' 0.031(6) 0.059(8) 0.062(7) 0.015(6) -0.001(6) -0.004(6)
C24' 0.044(7) 0.064(8) 0.053(7) 0.026(6) 0.007(6) -0.009(6)
C25' 0.078(9) 0.071(9) 0.046(7) 0.023(6) -0.011(7) -0.011(8)
C26' 0.043(7) 0.109(11) 0.074(9) 0.041(8) -0.025(7) -0.010(7)
C27' 0.038(7) 0.090(10) 0.057(8) 0.019(7) -0.009(6) -0.015(6)

loop_
_atom_type_symbol
_atom_type_description
_atom_type_scat_dispersion_real
_atom_type_scat_dispersion_imag
_atom_type_scat_source
C C 0.0181 0.0091 'International Tables Vol C Tables 4.2.6.8 and 6.1.1.4'
H H 0.0000 0.0000 'International Tables Vol C Tables 4.2.6.8 and 6.1.1.4'
B B 0.0090 0.0039 'International Tables Vol C Tables 4.2.6.8 and 6.1.1.4'
N N 0.0311 0.0180 'International Tables Vol C Tables 4.2.6.8 and 6.1.1.4'
S S 0.3331 0.5567 'International Tables Vol C Tables 4.2.6.8 and 6.1.1.4'
Zn Zn -1.5491 0.6778 'International Tables Vol C Tables 4.2.6.8 and 6.1.1.4'
O O 0.0492 0.0322 'International Tables Vol C Tables 4.2.6.8 and 6.1.1.4'

loop_
_geom_angle_atom_site_label_1
_geom_angle_atom_site_label_2
_geom_angle_atom_site_label_3
_geom_angle
_geom_angle_site_symmetry_1
_geom_angle_site_symmetry_3
_geom_angle_publ_flag
C8 Zn1 C1 98.8(4) . . ?
C8 Zn1 S4 114.0(2) . . ?
C1 Zn1 S4 111.0(3) . . ?
C8 Zn1 S1 114.6(3) . . ?
C1 Zn1 S1 117.4(3) . . ?
S4 Zn1 S1 101.67(12) . . ?
S2 S1 Zn1 99.26(16) . . ?
S1 S2 S3 103.1(2) . . ?
S2 S3 S4 104.60(18) . . ?
S3 S4 Zn1 98.04(15) . . ?
N1 B1 N3 113.0(7) . . ?
N1 B1 N5 106.1(8) . . ?
N3 B1 N5 104.4(7) . . ?
N1 B1 C22 112.9(7) . . ?
N3 B1 C22 110.3(8) . . ?
N5 B1 C22 109.6(7) . . ?
C2 N1 C1 108.7(8) . . ?
C2 N1 B1 125.3(8) . . ?
C1 N1 B1 125.3(8) . . ?
C1 N2 C3 110.3(8) . . ?
C1 N2 C4 125.0(8) . . ?
C3 N2 C4 124.7(8) . . ?
C8 N3 C9 110.4(8) . . ?
C8 N3 B1 124.7(8) . . ?
C9 N3 B1 123.5(8) . . ?
C8 N4 C10 109.2(7) . . ?
C8 N4 C11 126.4(9) . . ?
C10 N4 C11 124.4(9) . . ?
C15 N5 C16 105.8(8) . . ?
C15 N5 B1 125.4(8) . . ?
C16 N5 B1 128.6(8) . . ?
C15 N6 C17 108.4(8) . . ?
C15 N6 C18 125.9(9) . . ?
C17 N6 C18 125.6(9) . . ?
N2 C1 N1 105.1(7) . . ?
N2 C1 Zn1 137.8(7) . . ?
N1 C1 Zn1 115.8(7) . . ?
C3 C2 N1 109.1(8) . . ?
C3 C2 H2A 125.5 . . ?
N1 C2 H2A 125.5 . . ?
C2 C3 N2 106.8(8) . . ?
C2 C3 H3A 126.6 . . ?
N2 C3 H3A 126.6 . . ?
C5 C4 N2 109.7(8) . . ?
C5 C4 C6 112.6(8) . . ?
N2 C4 C6 108.6(8) . . ?
C5 C4 C7 107.9(9) . . ?
N2 C4 C7 108.3(8) . . ?
C6 C4 C7 109.8(9) . . ?
C4 C5 H5A 109.5 . . ?
C4 C5 H5B 109.5 . . ?
H5A C5 H5B 109.5 . . ?
C4 C5 H5C 109.5 . . ?
H5A C5 H5C 109.5 . . ?
H5B C5 H5C 109.5 . . ?
C4 C6 H6A 109.5 . . ?
C4 C6 H6B 109.5 . . ?
H6A C6 H6B 109.5 . . ?
C4 C6 H6C 109.5 . . ?
H6A C6 H6C 109.5 . . ?
H6B C6 H6C 109.5 . . ?
C4 C7 H7A 109.5 . . ?
C4 C7 H7B 109.5 . . ?
H7A C7 H7B 109.5 . . ?
C4 C7 H7C 109.5 . . ?
H7A C7 H7C 109.5 . . ?
H7B C7 H7C 109.5 . . ?
N3 C8 N4 104.7(8) . . ?
N3 C8 Zn1 118.4(7) . . ?
N4 C8 Zn1 136.9(7) . . ?
C10 C9 N3 107.0(9) . . ?
C10 C9 H9A 126.5 . . ?
N3 C9 H9A 126.5 . . ?
C9 C10 N4 108.7(9) . . ?
C9 C10 H10A 125.7 . . ?
N4 C10 H10A 125.7 . . ?
C12 C11 N4 109.2(8) . . ?
C12 C11 C13 112.5(9) . . ?
N4 C11 C13 108.1(8) . . ?
C12 C11 C14 109.0(9) . . ?
N4 C11 C14 108.4(8) . . ?
C13 C11 C14 109.6(9) . . ?
C11 C12 H12A 109.5 . . ?
C11 C12 H12B 109.5 . . ?
H12A C12 H12B 109.5 . . ?
C11 C12 H12C 109.5 . . ?
H12A C12 H12C 109.5 . . ?
H12B C12 H12C 109.5 . . ?
C11 C13 H13A 109.5 . . ?
C11 C13 H13B 109.5 . . ?
H13A C13 H13B 109.5 . . ?
C11 C13 H13C 109.5 . . ?
H13A C13 H13C 109.5 . . ?
H13B C13 H13C 109.5 . . ?
C11 C14 H14A 109.5 . . ?
C11 C14 H14B 109.5 . . ?
H14A C14 H14B 109.5 . . ?
C11 C14 H14C 109.5 . . ?
H14A C14 H14C 109.5 . . ?
H14B C14 H14C 109.5 . . ?
N6 C15 N5 109.4(8) . . ?
C17 C16 N5 110.8(8) . . ?
C17 C16 H16A 124.6 . . ?
N5 C16 H16A 124.6 . . ?
C16 C17 N6 105.5(8) . . ?
C16 C17 H17A 127.2 . . ?
N6 C17 H17A 127.2 . . ?
N6 C18 C19 108.9(9) . . ?
N6 C18 C20 106.7(11) . . ?
C19 C18 C20 111.8(12) . . ?
N6 C18 C21 105.5(11) . . ?
C19 C18 C21 110.9(12) . . ?
C20 C18 C21 112.6(14) . . ?
C18 C19 H19A 109.5 . . ?
C18 C19 H19B 109.5 . . ?
H19A C19 H19B 109.5 . . ?
C18 C19 H19C 109.5 . . ?
H19A C19 H19C 109.5 . . ?
H19B C19 H19C 109.5 . . ?
C18 C20 H20A 109.5 . . ?
C18 C20 H20B 109.5 . . ?
H20A C20 H20B 109.5 . . ?
C18 C20 H20C 109.5 . . ?
H20A C20 H20C 109.5 . . ?
H20B C20 H20C 109.5 . . ?
C18 C21 H21A 109.5 . . ?
C18 C21 H21B 109.5 . . ?
H21A C21 H21B 109.5 . . ?
C18 C21 H21C 109.5 . . ?
H21A C21 H21C 109.5 . . ?
H21B C21 H21C 109.5 . . ?
C27 C22 C23 116.8(8) . . ?
C27 C22 B1 123.5(8) . . ?
C23 C22 B1 119.7(8) . . ?
C22 C23 C24 122.3(9) . . ?
C22 C23 H23A 118.9 . . ?
C24 C23 H23A 118.9 . . ?
C25 C24 C23 118.8(10) . . ?
C25 C24 H24A 120.6 . . ?
C23 C24 H24A 120.6 . . ?
C26 C25 C24 120.7(10) . . ?
C26 C25 H25A 119.6 . . ?
C24 C25 H25A 119.6 . . ?
C25 C26 C27 120.3(10) . . ?
C25 C26 H26A 119.8 . . ?
C27 C26 H26A 119.8 . . ?
C22 C27 C26 121.1(9) . . ?
C22 C27 H27A 119.5 . . ?
C26 C27 H27A 119.5 . . ?
C8' Zn1' C1' 97.5(4) . . ?
C8' Zn1' S1' 118.7(3) . . ?
C1' Zn1' S1' 123.3(3) . . ?
C8' Zn1' S4' 109.8(3) . . ?
C1' Zn1' S4' 104.2(3) . . ?
S1' Zn1' S4' 102.36(11) . . ?
S2' S1' Zn1' 98.70(15) . . ?
S3' S2' S1' 104.72(17) . . ?
S2' S3' S4' 104.34(18) . . ?
S3' S4' Zn1' 96.61(14) . . ?
N1' B1' N5' 106.9(7) . . ?
N1' B1' N3' 113.2(8) . . ?
N5' B1' N3' 106.9(8) . . ?
N1' B1' C22' 110.9(9) . . ?
N5' B1' C22' 110.4(8) . . ?
N3' B1' C22' 108.4(8) . . ?
C1' N1' C2' 109.9(8) . . ?
C1' N1' B1' 128.5(9) . . ?
C2' N1' B1' 120.7(8) . . ?
C1' N2' C3' 109.5(8) . . ?
C1' N2' C4' 124.8(9) . . ?
C3' N2' C4' 125.7(9) . . ?
C8' N3' C9' 109.9(8) . . ?
C8' N3' B1' 126.8(8) . . ?
C9' N3' B1' 123.2(8) . . ?
C10' N4' C8' 111.7(8) . . ?
C10' N4' C11' 124.1(8) . . ?
C8' N4' C11' 124.2(8) . . ?
C15' N5' C17' 106.8(8) . . ?
C15' N5' B1' 125.5(8) . . ?
C17' N5' B1' 127.4(8) . . ?
C15' N6' C16' 109.1(8) . . ?
C15' N6' C18' 126.2(10) . . ?
C16' N6' C18' 124.6(10) . . ?
N1' C1' N2' 105.0(8) . . ?
N1' C1' Zn1' 116.9(7) . . ?
N2' C1' Zn1' 138.0(7) . . ?
C3' C2' N1' 107.1(10) . . ?
C3' C2' H2'A 126.5 . . ?
N1' C2' H2'A 126.5 . . ?
C2' C3' N2' 108.5(10) . . ?
C2' C3' H3'A 125.7 . . ?
N2' C3' H3'A 125.7 . . ?
C7' C4' N2' 109.0(9) . . ?
C7' C4' C5' 111.0(10) . . ?
N2' C4' C5' 108.6(9) . . ?
C7' C4' C6' 112.7(10) . . ?
N2' C4' C6' 106.2(8) . . ?
C5' C4' C6' 109.2(9) . . ?
C4' C5' H5'A 109.5 . . ?
C4' C5' H5'B 109.5 . . ?
H5'A C5' H5'B 109.5 . . ?
C4' C5' H5'C 109.5 . . ?
H5'A C5' H5'C 109.5 . . ?
H5'B C5' H5'C 109.5 . . ?
C4' C6' H6'A 109.5 . . ?
C4' C6' H6'B 109.5 . . ?
H6'A C6' H6'B 109.5 . . ?
C4' C6' H6'C 109.5 . . ?
H6'A C6' H6'C 109.5 . . ?
H6'B C6' H6'C 109.5 . . ?
C4' C7' H7'A 109.5 . . ?
C4' C7' H7'B 109.5 . . ?
H7'A C7' H7'B 109.5 . . ?
C4' C7' H7'C 109.5 . . ?
H7'A C7' H7'C 109.5 . . ?
H7'B C7' H7'C 109.5 . . ?
N4' C8' N3' 103.4(8) . . ?
N4' C8' Zn1' 139.0(7) . . ?
N3' C8' Zn1' 117.5(7) . . ?
C10' C9' N3' 107.5(8) . . ?
C10' C9' H9'A 126.3 . . ?
N3' C9' H9'A 126.3 . . ?
C9' C10' N4' 107.5(9) . . ?
C9' C10' H10B 126.2 . . ?
N4' C10' H10B 126.2 . . ?
C14' C11' C12' 110.6(9) . . ?
C14' C11' N4' 108.9(8) . . ?
C12' C11' N4' 107.6(7) . . ?
C14' C11' C13' 110.2(8) . . ?
C12' C11' C13' 112.9(9) . . ?
N4' C11' C13' 106.4(8) . . ?
C11' C12' H12D 109.5 . . ?
C11' C12' H12E 109.5 . . ?
H12D C12' H12E 109.5 . . ?
C11' C12' H12F 109.5 . . ?
H12D C12' H12F 109.5 . . ?
H12E C12' H12F 109.5 . . ?
C11' C13' H13D 109.5 . . ?
C11' C13' H13E 109.5 . . ?
H13D C13' H13E 109.5 . . ?
C11' C13' H13F 109.5 . . ?
H13D C13' H13F 109.5 . . ?
H13E C13' H13F 109.5 . . ?
C11' C14' H14D 109.5 . . ?
C11' C14' H14E 109.5 . . ?
H14D C14' H14E 109.5 . . ?
C11' C14' H14F 109.5 . . ?
H14D C14' H14F 109.5 . . ?
H14E C14' H14F 109.5 . . ?
N6' C15' N5' 108.1(9) . . ?
C17' C16' N6' 107.4(9) . . ?
C17' C16' H16B 126.3 . . ?
N6' C16' H16B 126.3 . . ?
C16' C17' N5' 108.5(9) . . ?
C16' C17' H17B 125.8 . . ?
N5' C17' H17B 125.8 . . ?
C20' C18' C19' 117.0(16) . . ?
C19A C18' N6' 108.0(13) . . ?
C20' C18' N6' 109.9(12) . . ?
C19' C18' N6' 110.0(12) . . ?
C19A C18' C21A 121.2(18) . . ?
N6' C18' C21A 106.3(13) . . ?
C19A C18' C20A 109.3(17) . . ?
N6' C18' C20A 107.3(12) . . ?
C21A C18' C20A 104.0(15) . . ?
C20' C18' C21' 110.7(16) . . ?
C19' C18' C21' 103.0(15) . . ?
N6' C18' C21' 105.6(12) . . ?
C18' C19' H19D 109.5 . . ?
C18' C19' H19E 109.5 . . ?
H19D C19' H19E 109.5 . . ?
C18' C19' H19F 109.5 . . ?
H19D C19' H19F 109.5 . . ?
H19E C19' H19F 109.5 . . ?
C18' C20' H20D 109.5 . . ?
C18' C20' H20E 109.5 . . ?
H20D C20' H20E 109.5 . . ?
C18' C20' H20F 109.5 . . ?
H20D C20' H20F 109.5 . . ?
H20E C20' H20F 109.5 . . ?
C18' C21' H21D 109.5 . . ?
C18' C21' H21E 109.5 . . ?
H21D C21' H21E 109.5 . . ?
C18' C21' H21F 109.5 . . ?
H21D C21' H21F 109.5 . . ?
H21E C21' H21F 109.5 . . ?
C18' C19A H19G 109.5 . . ?
C18' C19A H19H 109.5 . . ?
H19G C19A H19H 109.5 . . ?
C18' C19A H19I 109.5 . . ?
H19G C19A H19I 109.5 . . ?
H19H C19A H19I 109.5 . . ?
C18' C20A H20G 109.5 . . ?
C18' C20A H20H 109.5 . . ?
H20G C20A H20H 109.5 . . ?
C18' C20A H20I 109.5 . . ?
H20G C20A H20I 109.5 . . ?
H20H C20A H20I 109.5 . . ?
C18' C21A H21G 109.5 . . ?
C18' C21A H21H 109.5 . . ?
H21G C21A H21H 109.5 . . ?
C18' C21A H21I 109.5 . . ?
H21G C21A H21I 109.5 . . ?
H21H C21A H21I 109.5 . . ?
C23' C22' C27' 116.1(9) . . ?
C23' C22' B1' 120.3(8) . . ?
C27' C22' B1' 123.6(9) . . ?
C24' C23' C22' 122.4(9) . . ?
C24' C23' H23B 118.8 . . ?
C22' C23' H23B 118.8 . . ?
C25' C24' C23' 121.3(10) . . ?
C25' C24' H24B 119.4 . . ?
C23' C24' H24B 119.4 . . ?
C24' C25' C26' 118.7(10) . . ?
C24' C25' H25B 120.7 . . ?
C26' C25' H25B 120.7 . . ?
C25' C26' C27' 121.3(10) . . ?
C25' C26' H26B 119.4 . . ?
C27' C26' H26B 119.4 . . ?
C22' C27' C26' 120.2(10) . . ?
C22' C27' H27B 119.9 . . ?
C26' C27' H27B 119.9 . . ?
C4S O1S C1S 101(2) . . ?
C3S C2S C1S 109(3) . . ?
C3S C2S H2SA 110.0 . . ?
C1S C2S H2SA 110.0 . . ?
C3S C2S H2SB 110.0 . . ?
C1S C2S H2SB 110.0 . . ?
H2SA C2S H2SB 108.3 . . ?
O1S C4S C3S 98(2) . . ?
O1S C4S H4SA 112.1 . . ?
C3S C4S H4SA 112.1 . . ?
O1S C4S H4SB 112.1 . . ?
C3S C4S H4SB 112.1 . . ?
H4SA C4S H4SB 109.8 . . ?
C8S O2S C5S 108(3) . . ?
C2S C1S O1S 109(2) . . ?
C2S C1S H1SA 109.8 . . ?
O1S C1S H1SA 109.8 . . ?
C2S C1S H1SB 109.8 . . ?
O1S C1S H1SB 109.8 . . ?
H1SA C1S H1SB 108.3 . . ?
C6S C5S O2S 95(3) . . ?
C6S C5S H5SA 112.7 . . ?
O2S C5S H5SA 112.7 . . ?
C6S C5S H5SB 112.7 . . ?
O2S C5S H5SB 112.7 . . ?
H5SA C5S H5SB 110.2 . . ?
C2S C3S C4S 105(3) . . ?
C2S C3S H3SA 110.7 . . ?
C4S C3S H3SA 110.7 . . ?
C2S C3S H3SB 110.7 . . ?
C4S C3S H3SB 110.7 . . ?
H3SA C3S H3SB 108.8 . . ?
C5S C6S C7S 97(3) . . ?
C5S C6S H6SA 112.3 . . ?
C7S C6S H6SA 112.3 . . ?
C5S C6S H6SB 112.3 . . ?
C7S C6S H6SB 112.3 . . ?
H6SA C6S H6SB 109.9 . . ?
C7S C8S O2S 96(4) . . ?
C7S C8S H8SA 112.6 . . ?
O2S C8S H8SA 112.6 . . ?
C7S C8S H8SB 112.5 . . ?
O2S C8S H8SB 112.6 . . ?
H8SA C8S H8SB 110.1 . . ?
C8S C7S C6S 111(4) . . ?
C8S C7S H7SA 109.5 . . ?
C6S C7S H7SA 109.5 . . ?
C8S C7S H7SB 109.5 . . ?
C6S C7S H7SB 109.5 . . ?
H7SA C7S H7SB 108.1 . . ?

loop_
_geom_bond_atom_site_label_1
_geom_bond_atom_site_label_2
_geom_bond_distance
_geom_bond_site_symmetry_2
_geom_bond_publ_flag
Zn1 C8 2.069(10) . ?
Zn1 C1 2.096(10) . ?
Zn1 S4 2.357(3) . ?
Zn1 S1 2.368(3) . ?
S1 S2 2.027(5) . ?
S2 S3 2.031(6) . ?
S3 S4 2.100(5) . ?
B1 N1 1.536(13) . ?
B1 N3 1.577(13) . ?
B1 N5 1.581(13) . ?
B1 C22 1.610(14) . ?
N1 C2 1.375(10) . ?
N1 C1 1.387(11) . ?
N2 C1 1.354(11) . ?
N2 C3 1.392(11) . ?
N2 C4 1.498(12) . ?
N3 C8 1.349(11) . ?
N3 C9 1.386(12) . ?
N4 C8 1.374(11) . ?
N4 C10 1.375(12) . ?
N4 C11 1.494(12) . ?
N5 C15 1.353(11) . ?
N5 C16 1.363(11) . ?
N6 C15 1.328(12) . ?
N6 C17 1.391(12) . ?
N6 C18 1.492(13) . ?
C2 C3 1.325(12) . ?
C2 H2A 0.9500 . ?
C3 H3A 0.9500 . ?
C4 C5 1.495(13) . ?
C4 C6 1.515(14) . ?
C4 C7 1.533(14) . ?
C5 H5A 0.9800 . ?
C5 H5B 0.9800 . ?
C5 H5C 0.9800 . ?
C6 H6A 0.9800 . ?
C6 H6B 0.9800 . ?
C6 H6C 0.9800 . ?
C7 H7A 0.9800 . ?
C7 H7B 0.9800 . ?
C7 H7C 0.9800 . ?
C9 C10 1.311(12) . ?
C9 H9A 0.9500 . ?
C10 H10A 0.9500 . ?
C11 C12 1.490(13) . ?
C11 C13 1.506(14) . ?
C11 C14 1.537(15) . ?
C12 H12A 0.9800 . ?
C12 H12B 0.9800 . ?
C12 H12C 0.9800 . ?
C13 H13A 0.9800 . ?
C13 H13B 0.9800 . ?
C13 H13C 0.9800 . ?
C14 H14A 0.9800 . ?
C14 H14B 0.9800 . ?
C14 H14C 0.9800 . ?
C16 C17 1.330(12) . ?
C16 H16A 0.9500 . ?
C17 H17A 0.9500 . ?
C18 C19 1.500(16) . ?
C18 C20 1.50(2) . ?
C18 C21 1.53(2) . ?
C19 H19A 0.9800 . ?
C19 H19B 0.9800 . ?
C19 H19C 0.9800 . ?
C20 H20A 0.9800 . ?
C20 H20B 0.9800 . ?
C20 H20C 0.9800 . ?
C21 H21A 0.9800 . ?
C21 H21B 0.9800 . ?
C21 H21C 0.9800 . ?
C22 C27 1.385(12) . ?
C22 C23 1.391(12) . ?
C23 C24 1.401(13) . ?
C23 H23A 0.9500 . ?
C24 C25 1.363(13) . ?
C24 H24A 0.9500 . ?
C25 C26 1.361(15) . ?
C25 H25A 0.9500 . ?
C26 C27 1.399(13) . ?
C26 H26A 0.9500 . ?
C27 H27A 0.9500 . ?
Zn1' C8' 2.044(10) . ?
Zn1' C1' 2.063(11) . ?
Zn1' S1' 2.351(3) . ?
Zn1' S4' 2.376(3) . ?
S1' S2' 2.047(4) . ?
S2' S3' 2.012(4) . ?
S3' S4' 2.060(4) . ?
B1' N1' 1.539(13) . ?
B1' N5' 1.557(13) . ?
B1' N3' 1.573(14) . ?
B1' C22' 1.615(15) . ?
N1' C1' 1.366(11) . ?
N1' C2' 1.389(13) . ?
N2' C1' 1.369(12) . ?
N2' C3' 1.378(12) . ?
N2' C4' 1.514(12) . ?
N3' C8' 1.385(11) . ?
N3' C9' 1.395(11) . ?
N4' C10' 1.364(11) . ?
N4' C8' 1.375(12) . ?
N4' C11' 1.517(12) . ?
N5' C15' 1.363(12) . ?
N5' C17' 1.391(11) . ?
N6' C15' 1.353(12) . ?
N6' C16' 1.367(13) . ?
N6' C18' 1.498(13) . ?
C2' C3' 1.324(13) . ?
C2' H2'A 0.9500 . ?
C3' H3'A 0.9500 . ?
C4' C7' 1.492(15) . ?
C4' C5' 1.522(16) . ?
C4' C6' 1.542(15) . ?
C5' H5'A 0.9800 . ?
C5' H5'B 0.9800 . ?
C5' H5'C 0.9800 . ?
C6' H6'A 0.9800 . ?
C6' H6'B 0.9800 . ?
C6' H6'C 0.9800 . ?
C7' H7'A 0.9800 . ?
C7' H7'B 0.9800 . ?
C7' H7'C 0.9800 . ?
C9' C10' 1.336(13) . ?
C9' H9'A 0.9500 . ?
C10' H10B 0.9500 . ?
C11' C14' 1.501(13) . ?
C11' C12' 1.513(13) . ?
C11' C13' 1.537(13) . ?
C12' H12D 0.9800 . ?
C12' H12E 0.9800 . ?
C12' H12F 0.9800 . ?
C13' H13D 0.9800 . ?
C13' H13E 0.9800 . ?
C13' H13F 0.9800 . ?
C14' H14D 0.9800 . ?
C14' H14E 0.9800 . ?
C14' H14F 0.9800 . ?
C16' C17' 1.348(13) . ?
C16' H16B 0.9500 . ?
C17' H17B 0.9500 . ?
C18' C19A 1.36(3) . ?
C18' C20' 1.43(2) . ?
C18' C19' 1.49(2) . ?
C18' C21A 1.51(3) . ?
C18' C20A 1.64(3) . ?
C18' C21' 1.67(3) . ?
C19' H19D 0.9800 . ?
C19' H19E 0.9800 . ?
C19' H19F 0.9800 . ?
C20' H20D 0.9800 . ?
C20' H20E 0.9800 . ?
C20' H20F 0.9800 . ?
C21' H21D 0.9800 . ?
C21' H21E 0.9800 . ?
C21' H21F 0.9800 . ?
C19A H19G 0.9800 . ?
C19A H19H 0.9800 . ?
C19A H19I 0.9800 . ?
C20A H20G 0.9800 . ?
C20A H20H 0.9800 . ?
C20A H20I 0.9800 . ?
C21A H21G 0.9800 . ?
C21A H21H 0.9800 . ?
C21A H21I 0.9800 . ?
C22' C23' 1.381(12) . ?
C22' C27' 1.381(13) . ?
C23' C24' 1.355(13) . ?
C23' H23B 0.9500 . ?
C24' C25' 1.338(14) . ?
C24' H24B 0.9500 . ?
C25' C26' 1.351(15) . ?
C25' H25B 0.9500 . ?
C26' C27' 1.393(14) . ?
C26' H26B 0.9500 . ?
C27' H27B 0.9500 . ?
O1S C4S 1.44(3) . ?
O1S C1S 1.48(3) . ?
C2S C3S 1.26(4) . ?
C2S C1S 1.40(3) . ?
C2S H2SA 0.9900 . ?
C2S H2SB 0.9900 . ?
C4S C3S 1.61(4) . ?
C4S H4SA 0.9900 . ?
C4S H4SB 0.9900 . ?
O2S C8S 1.55(4) . ?
O2S C5S 1.57(4) . ?
C1S H1SA 0.9900 . ?
C1S H1SB 0.9900 . ?
C5S C6S 1.47(4) . ?
C5S H5SA 0.9900 . ?
C5S H5SB 0.9900 . ?
C3S H3SA 0.9900 . ?
C3S H3SB 0.9900 . ?
C6S C7S 1.71(5) . ?
C6S H6SA 0.9900 . ?
C6S H6SB 0.9900 . ?
C8S C7S 1.46(5) . ?
C8S H8SA 0.9900 . ?
C8S H8SB 0.9900 . ?
C7S H7SA 0.9900 . ?
C7S H7SB 0.9900 . ?

loop_
_platon_squeeze_void_nr
_platon_squeeze_void_average_x
_platon_squeeze_void_average_y
_platon_squeeze_void_average_z
_platon_squeeze_void_volume
_platon_squeeze_void_count_electrons
_platon_squeeze_void_content
1 0.000 0.000 0.000 131 37 ' '
2 0.000 0.500 0.500 131 37 ' '
3 0.500 0.500 0.000 131 37 ' '
4 0.500 1.000 0.500 131 37 ' '
